data_7203027
loop_
_publ_author_name
'Deacon, Glen B.'
'Hein, Stefanie'
'Junk, Peter C.'
'J\"ustel, Thomas'
'Lee, Winnie'
'Turner, David R.'

_publ_section_title
;
 Structural variations in rare earth benzoate complexes : Part II.
 Yttrium and terbium
;
_journal_issue 11
_journal_name_full CrystEngComm
_journal_page_first 1110
_journal_paper_doi 10.1039/b708589c
_journal_volume 9
_journal_year 2007
_chemical_formula_moiety C48H48N2O16Y2
_chemical_formula_sum 'C48 H48 N2 O16 Y2'
_chemical_formula_weight 1086.70
_chemical_name_common '[Y(BA)3(H2O)(DMF)]2'
_chemical_name_systematic
;
bis[(aqua)tris(benzoato)(dimethylformamide)yttrium(III)]
;
_space_group_IT_number 14
_symmetry_cell_setting monoclinic
_symmetry_space_group_name_Hall '-P 2ybc'
_symmetry_space_group_name_H-M 'P 1 21/c 1'
_atom_sites_solution_hydrogens geom
_atom_sites_solution_primary direct
_atom_sites_solution_secondary difmap
_audit_creation_method SHELXL-97
_cell_angle_alpha 90.00
_cell_angle_beta 101.617(6)
_cell_angle_gamma 90.00
_cell_formula_units_Z 2
_cell_length_a 11.5806(6)
_cell_length_b 8.3012(12)
_cell_length_c 24.9731(7)
_cell_measurement_temperature 123(2)
_cell_volume 2351.6(4)
_computing_cell_refinement 'Bruker SMART (Bruker)'
_computing_data_collection 'Bruker SMART (Bruker)'
_computing_data_reduction 'Bruker SAINT (Bruker)'
_computing_molecular_graphics 'X-Seed (Barbour, 1999)'
_computing_publication_material 'CIFTAB (Sheldrick, 1997)'
_computing_structure_refinement 'SHELXL-97 (Sheldrick, 1997)'
_computing_structure_solution 'SHELXS-97 (Sheldrick, 1990)'
_diffrn_ambient_temperature 123(2)
_diffrn_measured_fraction_theta_full 0.999
_diffrn_measured_fraction_theta_max 0.999
_diffrn_measurement_device_type 'Bruker X8 Apex II CCD'
_diffrn_measurement_method 'phi and omega scans'
_diffrn_radiation_monochromator graphite
_diffrn_radiation_source 'fine-focus sealed tube'
_diffrn_radiation_type MoK\a
_diffrn_radiation_wavelength 0.71073
_diffrn_reflns_av_R_equivalents 0.0000
_diffrn_reflns_av_sigmaI/netI 0.1135
_diffrn_reflns_limit_h_max 15
_diffrn_reflns_limit_h_min -15
_diffrn_reflns_limit_k_max 10
_diffrn_reflns_limit_k_min -10
_diffrn_reflns_limit_l_max 32
_diffrn_reflns_limit_l_min -32
_diffrn_reflns_number 64282
_diffrn_reflns_theta_full 27.50
_diffrn_reflns_theta_max 27.50
_diffrn_reflns_theta_min 2.59
_exptl_absorpt_coefficient_mu 2.529
_exptl_absorpt_correction_T_max 0.8840
_exptl_absorpt_correction_T_min 0.4629
_exptl_absorpt_correction_type multi-scan
_exptl_absorpt_process_details SADABS
_exptl_crystal_colour colourless
_exptl_crystal_density_diffrn 1.535
_exptl_crystal_density_method 'not measured'
_exptl_crystal_description block
_exptl_crystal_F_000 1112
_exptl_crystal_size_max 0.36
_exptl_crystal_size_mid 0.11
_exptl_crystal_size_min 0.05
_refine_diff_density_max 1.218
_refine_diff_density_min -0.895
_refine_diff_density_rms 0.108
_refine_ls_extinction_method none
_refine_ls_goodness_of_fit_ref 0.880
_refine_ls_hydrogen_treatment mixed
_refine_ls_matrix_type full
_refine_ls_number_parameters 317
_refine_ls_number_reflns 64429
_refine_ls_number_restraints 0
_refine_ls_restrained_S_all 0.880
_refine_ls_R_factor_all 0.0922
_refine_ls_R_factor_gt 0.0502
_refine_ls_shift/su_max 0.002
_refine_ls_shift/su_mean 0.000
_refine_ls_structure_factor_coef Fsqd
_refine_ls_weighting_details 'calc w=1/[\s^2^(Fo^2^)+(0.0581P)^2^+0.0000P] where P=(Fo^2^+2Fc^2^)/3'
_refine_ls_weighting_scheme calc
_refine_ls_wR_factor_gt 0.1128
_refine_ls_wR_factor_ref 0.1230
_reflns_number_gt 4422
_reflns_number_total 6882
_reflns_threshold_expression >2sigma(I)
_cod_data_source_file b708589c.txt
_cod_data_source_block 2
_cod_depositor_comments
;
The following automatic conversions were performed:
'_symmetry_cell_setting' value 'Monoclinic' changed to 'monoclinic'
according to '/home/saulius/struct/CIF-dictionaries/cif_core.dic'
dictionary named 'cif_core.dic' version 2.4.1 from
2010-06-29.

'_exptl_absorpt_correction_type' value 'Multi-scan' changed
to 'multi-scan' according to
'/home/saulius/struct/CIF-dictionaries/cif_core.dic' dictionary named
'cif_core.dic' version 2.4.1 from 2010-06-29.

Automatic conversion script
Id: cif_fix_enum 1527 2010-12-29 10:47:43Z saulius 
;
_cod_original_sg_symbol_H-M P21/c
_cod_database_code 7203027

loop_
_symmetry_equiv_pos_as_xyz
'x, y, z'
'-x, y+1/2, -z+1/2'
'-x, -y, -z'
'x, -y-1/2, z-1/2'

loop_
_atom_site_label
_atom_site_type_symbol
_atom_site_fract_x
_atom_site_fract_y
_atom_site_fract_z
_atom_site_U_iso_or_equiv
_atom_site_adp_type
_atom_site_occupancy
_atom_site_symmetry_multiplicity
_atom_site_calc_flag
_atom_site_refinement_flags
_atom_site_disorder_assembly
_atom_site_disorder_group
Y1 Y 0.591109(14) 0.816559(16) 0.056740(5) 0.01203(4) Uani 1 1 d . . .
O1 O 0.76884(8) 0.91458(11) 0.12698(4) 0.0164(2) Uani 1 1 d . . .
N1 N 0.88172(11) 0.46037(14) 0.05723(5) 0.0189(3) Uani 1 1 d . . .
C1 C 0.71817(13) 1.04894(17) 0.12678(5) 0.0131(3) Uani 1 1 d . . .
H1O H 0.5274(19) 0.633(2) -0.0412(8) 0.085(9) Uiso 1 1 d . . .
O2 O 0.61537(9) 1.07060(11) 0.09823(4) 0.0156(2) Uani 1 1 d . . .
C2 C 0.77728(12) 1.18871(17) 0.15924(5) 0.0124(3) Uani 1 1 d . . .
H2O H 0.4671(14) 0.7624(18) -0.0526(6) 0.028(5) Uiso 1 1 d . . .
O3 O 0.55598(8) 0.73094(10) 0.14197(3) 0.0146(2) Uani 1 1 d . . .
C3 C 0.89618(13) 1.18606(19) 0.18199(5) 0.0182(3) Uani 1 1 d . . .
H3 H 0.9396 1.0930 0.1797 0.022 Uiso 1 1 calc R . .
O4 O 0.46803(8) 0.58688(11) 0.07183(4) 0.0153(2) Uani 1 1 d . . .
C4 C 0.95146(14) 1.32027(19) 0.20821(6) 0.0236(4) Uani 1 1 d . . .
H4 H 1.0318 1.3178 0.2232 0.028 Uiso 1 1 calc R . .
O5 O 0.73119(8) 0.91007(11) 0.00835(4) 0.0175(2) Uani 1 1 d . . .
C5 C 0.88663(15) 1.45817(18) 0.21205(6) 0.0260(4) Uani 1 1 d . . .
H5 H 0.9238 1.5494 0.2290 0.031 Uiso 1 1 calc R . .
O6 O 0.58587(9) 1.05855(11) -0.03751(4) 0.0159(2) Uani 1 1 d . . .
C6 C 0.76780(15) 1.46114(18) 0.19091(6) 0.0272(4) Uani 1 1 d . . .
H6 H 0.7241 1.5530 0.1946 0.033 Uiso 1 1 calc R . .
O7 O 0.71537(9) 0.59997(11) 0.05878(4) 0.0173(2) Uani 1 1 d . . .
C7 C 0.71326(13) 1.32797(17) 0.16420(5) 0.0199(3) Uani 1 1 d . . .
H7 H 0.6329 1.3311 0.1493 0.024 Uiso 1 1 calc R . .
O8 O 0.51796(10) 0.71420(14) -0.03013(4) 0.0168(3) Uani 1 1 d . . .
C8 C 0.48668(13) 0.61852(16) 0.12262(6) 0.0127(3) Uani 1 1 d . . .
C9 C 0.42568(13) 0.52448(16) 0.16001(5) 0.0137(3) Uani 1 1 d . . .
C10 C 0.45045(13) 0.55918(17) 0.21551(6) 0.0198(4) Uani 1 1 d . . .
H10 H 0.5060 0.6376 0.2291 0.024 Uiso 1 1 calc R . .
C11 C 0.39246(14) 0.47690(18) 0.25069(6) 0.0225(4) Uani 1 1 d . . .
H11 H 0.4099 0.4991 0.2880 0.027 Uiso 1 1 calc R . .
C12 C 0.30940(14) 0.36286(17) 0.23046(6) 0.0242(4) Uani 1 1 d . . .
H12 H 0.2695 0.3094 0.2540 0.029 Uiso 1 1 calc R . .
C13 C 0.28455(13) 0.32673(18) 0.17511(6) 0.0237(4) Uani 1 1 d . . .
H13 H 0.2291 0.2481 0.1616 0.028 Uiso 1 1 calc R . .
C14 C 0.34260(13) 0.40821(16) 0.14000(6) 0.0184(4) Uani 1 1 d . . .
H14 H 0.3257 0.3847 0.1028 0.022 Uiso 1 1 calc R . .
C15 C 0.68784(14) 0.99783(16) -0.03167(6) 0.0135(3) Uani 1 1 d . . .
C16 C 0.76226(13) 1.03414(16) -0.07270(5) 0.0116(3) Uani 1 1 d . . .
C17 C 0.88202(13) 1.00412(16) -0.05943(6) 0.0155(4) Uani 1 1 d . . .
H17 H 0.9137 0.9511 -0.0270 0.019 Uiso 1 1 calc R . .
C18 C 0.95568(14) 1.05244(17) -0.09411(6) 0.0212(4) Uani 1 1 d . . .
H18 H 1.0366 1.0363 -0.0842 0.025 Uiso 1 1 calc R . .
C19 C 0.90735(15) 1.12467(17) -0.14336(6) 0.0248(4) Uani 1 1 d . . .
H19 H 0.9562 1.1575 -0.1667 0.030 Uiso 1 1 calc R . .
C20 C 0.78779(15) 1.14830(17) -0.15819(6) 0.0264(4) Uani 1 1 d . . .
H20 H 0.7558 1.1939 -0.1919 0.032 Uiso 1 1 calc R . .
C21 C 0.71480(14) 1.10451(16) -0.12305(6) 0.0205(4) Uani 1 1 d . . .
H21 H 0.6340 1.1220 -0.1330 0.025 Uiso 1 1 calc R . .
C22 C 0.82339(14) 0.58354(17) 0.07214(6) 0.0186(4) Uani 1 1 d . . .
H22 H 0.8661 0.6626 0.0940 0.022 Uiso 1 1 calc R . .
C23 C 1.00857(13) 0.44157(19) 0.07660(6) 0.0291(4) Uani 1 1 d . . .
H23A H 1.0347 0.3454 0.0613 0.044 Uiso 0.50 1 calc PR . .
H23B H 1.0258 0.4339 0.1158 0.044 Uiso 0.50 1 calc PR . .
H23C H 1.0487 0.5330 0.0655 0.044 Uiso 0.50 1 calc PR . .
H23D H 1.0381 0.5295 0.1004 0.044 Uiso 0.50 1 calc PR . .
H23E H 1.0470 0.4410 0.0459 0.044 Uiso 0.50 1 calc PR . .
H23F H 1.0240 0.3419 0.0962 0.044 Uiso 0.50 1 calc PR . .
C24 C 0.81961(14) 0.33258(17) 0.02304(6) 0.0267(4) Uani 1 1 d . . .
H24A H 0.8753 0.2534 0.0161 0.040 Uiso 0.50 1 calc PR . .
H24B H 0.7789 0.3773 -0.0110 0.040 Uiso 0.50 1 calc PR . .
H24C H 0.7637 0.2828 0.0415 0.040 Uiso 0.50 1 calc PR . .
H24D H 0.7367 0.3556 0.0149 0.040 Uiso 0.50 1 calc PR . .
H24E H 0.8330 0.2317 0.0421 0.040 Uiso 0.50 1 calc PR . .
H24F H 0.8482 0.3263 -0.0104 0.040 Uiso 0.50 1 calc PR . .

loop_
_atom_site_aniso_label
_atom_site_aniso_U_11
_atom_site_aniso_U_22
_atom_site_aniso_U_33
_atom_site_aniso_U_23
_atom_site_aniso_U_13
_atom_site_aniso_U_12
Y1 0.01519(8) 0.00745(7) 0.01401(7) -0.00061(7) 0.00423(5) 0.00017(7)
O1 0.0190(6) 0.0103(6) 0.0200(5) -0.0019(4) 0.0043(5) 0.0028(5)
N1 0.0184(8) 0.0122(7) 0.0255(7) -0.0020(6) 0.0036(6) 0.0028(6)
C1 0.0134(9) 0.0128(8) 0.0152(8) 0.0026(7) 0.0077(7) 0.0000(7)
O2 0.0155(6) 0.0099(5) 0.0188(5) -0.0017(4) -0.0029(5) 0.0003(5)
C2 0.0138(9) 0.0124(8) 0.0106(7) -0.0010(7) 0.0015(6) 0.0004(7)
O3 0.0190(6) 0.0091(5) 0.0158(5) -0.0016(4) 0.0036(4) -0.0048(5)
C3 0.0181(9) 0.0162(8) 0.0196(8) -0.0029(7) 0.0021(7) 0.0020(8)
O4 0.0207(6) 0.0124(6) 0.0137(5) -0.0016(4) 0.0057(5) -0.0031(5)
C4 0.0194(9) 0.0237(9) 0.0249(8) 0.0008(8) -0.0021(7) -0.0032(9)
O5 0.0221(7) 0.0145(6) 0.0162(5) 0.0028(5) 0.0045(5) -0.0015(5)
C5 0.0372(12) 0.0116(9) 0.0232(9) -0.0051(7) -0.0082(8) -0.0046(8)
O6 0.0134(6) 0.0108(5) 0.0241(6) -0.0074(4) 0.0053(5) -0.0003(5)
C6 0.0355(12) 0.0120(9) 0.0275(9) -0.0054(7) -0.0093(8) 0.0105(8)
O7 0.0149(7) 0.0121(6) 0.0248(6) 0.0002(4) 0.0038(5) 0.0034(5)
C7 0.0198(9) 0.0153(8) 0.0201(8) -0.0044(7) -0.0068(7) 0.0070(8)
O8 0.0239(7) 0.0088(7) 0.0157(6) -0.0009(5) -0.0011(5) 0.0049(5)
C8 0.0108(9) 0.0081(8) 0.0192(8) 0.0020(6) 0.0033(7) 0.0057(7)
C9 0.0137(9) 0.0083(8) 0.0197(8) 0.0039(6) 0.0049(7) 0.0050(7)
C10 0.0250(10) 0.0143(9) 0.0215(8) 0.0019(7) 0.0080(7) 0.0022(7)
C11 0.0277(11) 0.0237(9) 0.0175(8) 0.0067(7) 0.0080(7) 0.0072(8)
C12 0.0208(10) 0.0222(10) 0.0335(10) 0.0170(7) 0.0142(8) 0.0057(8)
C13 0.0186(9) 0.0177(9) 0.0352(9) 0.0051(8) 0.0065(7) -0.0018(8)
C14 0.0216(10) 0.0146(9) 0.0195(8) 0.0029(7) 0.0053(7) 0.0026(7)
C15 0.0170(10) 0.0067(8) 0.0162(8) -0.0080(6) 0.0014(7) -0.0066(7)
C16 0.0151(9) 0.0065(8) 0.0138(7) -0.0012(6) 0.0043(6) 0.0012(6)
C17 0.0181(10) 0.0136(8) 0.0157(8) -0.0012(6) 0.0057(7) -0.0003(7)
C18 0.0177(10) 0.0202(9) 0.0280(9) -0.0035(7) 0.0098(8) -0.0002(7)
C19 0.0364(12) 0.0157(9) 0.0283(9) 0.0022(7) 0.0210(8) 0.0009(8)
C20 0.0386(12) 0.0237(10) 0.0200(8) 0.0076(7) 0.0132(8) 0.0133(8)
C21 0.0231(10) 0.0169(9) 0.0216(9) -0.0029(7) 0.0052(7) 0.0087(7)
C22 0.0253(11) 0.0099(8) 0.0199(8) -0.0021(7) 0.0030(8) -0.0027(8)
C23 0.0212(11) 0.0282(10) 0.0370(10) 0.0007(8) 0.0036(8) 0.0046(8)
C24 0.0327(11) 0.0166(9) 0.0318(9) -0.0098(8) 0.0087(8) -0.0005(8)

loop_
_atom_type_symbol
_atom_type_description
_atom_type_scat_dispersion_real
_atom_type_scat_dispersion_imag
_atom_type_scat_source
C C 0.0033 0.0016 'International Tables Vol C Tables 4.2.6.8 and 6.1.1.4'
N N 0.0061 0.0033 'International Tables Vol C Tables 4.2.6.8 and 6.1.1.4'
O O 0.0106 0.0060 'International Tables Vol C Tables 4.2.6.8 and 6.1.1.4'
Y Y -2.7962 3.5667 'International Tables Vol C Tables 4.2.6.8 and 6.1.1.4'
H H 0.0000 0.0000 'International Tables Vol C Tables 4.2.6.8 and 6.1.1.4'

loop_
_geom_angle_atom_site_label_1
_geom_angle_atom_site_label_2
_geom_angle_atom_site_label_3
_geom_angle
_geom_angle_site_symmetry_1
_geom_angle_site_symmetry_3
_geom_angle_publ_flag
O6 Y1 O7 154.27(3) 3_675 . ?
O6 Y1 O8 79.92(4) 3_675 . ?
O7 Y1 O8 81.00(4) . . ?
O6 Y1 O2 72.77(3) 3_675 . ?
O7 Y1 O2 132.56(4) . . ?
O8 Y1 O2 136.95(4) . . ?
O6 Y1 O5 115.53(3) 3_675 . ?
O7 Y1 O5 76.99(3) . . ?
O8 Y1 O5 78.45(4) . . ?
O2 Y1 O5 84.03(3) . . ?
O6 Y1 O3 90.93(3) 3_675 . ?
O7 Y1 O3 88.01(3) . . ?
O8 Y1 O3 129.49(4) . . ?
O2 Y1 O3 84.21(3) . . ?
O5 Y1 O3 146.08(3) . . ?
O6 Y1 O4 81.91(3) 3_675 . ?
O7 Y1 O4 76.65(3) . . ?
O8 Y1 O4 75.26(3) . . ?
O2 Y1 O4 130.79(3) . . ?
O5 Y1 O4 145.15(3) . . ?
O3 Y1 O4 54.25(3) . . ?
O6 Y1 O1 124.80(3) 3_675 . ?
O7 Y1 O1 79.60(3) . . ?
O8 Y1 O1 148.13(4) . . ?
O2 Y1 O1 53.19(3) . . ?
O5 Y1 O1 72.70(3) . . ?
O3 Y1 O1 74.78(3) . . ?
O4 Y1 O1 123.69(3) . . ?
O6 Y1 C8 85.00(4) 3_675 . ?
O7 Y1 C8 82.46(4) . . ?
O8 Y1 C8 102.52(4) . . ?
O2 Y1 C8 107.43(4) . . ?
O5 Y1 C8 159.05(4) . . ?
O3 Y1 C8 26.98(3) . . ?
O4 Y1 C8 27.30(3) . . ?
O1 Y1 C8 99.73(4) . . ?
O6 Y1 C1 98.97(4) 3_675 . ?
O7 Y1 C1 106.03(4) . . ?
O8 Y1 C1 151.37(4) . . ?
O2 Y1 C1 26.60(3) . . ?
O5 Y1 C1 76.32(3) . . ?
O3 Y1 C1 78.98(4) . . ?
O4 Y1 C1 133.20(3) . . ?
O1 Y1 C1 26.60(3) . . ?
C8 Y1 C1 105.90(4) . . ?
O6 Y1 O6 70.22(3) 3_675 . ?
O7 Y1 O6 116.26(3) . . ?
O8 Y1 O6 65.08(3) . . ?
O2 Y1 O6 74.54(3) . . ?
O5 Y1 O6 45.56(3) . . ?
O3 Y1 O6 154.84(3) . . ?
O4 Y1 O6 134.42(3) . . ?
O1 Y1 O6 101.88(3) . . ?
C8 Y1 O6 153.58(3) . . ?
C1 Y1 O6 87.44(3) . . ?
O6 Y1 Y1 41.31(2) 3_675 3_675 ?
O7 Y1 Y1 140.65(2) . 3_675 ?
O8 Y1 Y1 67.33(3) . 3_675 ?
O2 Y1 Y1 70.17(2) . 3_675 ?
O5 Y1 Y1 74.36(2) . 3_675 ?
O3 Y1 Y1 130.03(2) . 3_675 ?
O4 Y1 Y1 114.75(2) . 3_675 ?
O1 Y1 Y1 115.95(2) . 3_675 ?
C8 Y1 Y1 125.69(3) . 3_675 ?
C1 Y1 Y1 92.80(3) . 3_675 ?
O6 Y1 Y1 28.917(18) . 3_675 ?
C1 O1 Y1 88.23(8) . . ?
C22 N1 C24 120.60(13) . . ?
C22 N1 C23 121.83(13) . . ?
C24 N1 C23 117.48(12) . . ?
O1 C1 O2 120.68(13) . . ?
O1 C1 C2 121.42(13) . . ?
O2 C1 C2 117.89(12) . . ?
O1 C1 Y1 65.17(7) . . ?
O2 C1 Y1 55.57(7) . . ?
C2 C1 Y1 172.61(10) . . ?
C1 O2 Y1 97.83(8) . . ?
C3 C2 C7 118.80(13) . . ?
C3 C2 C1 121.28(13) . . ?
C7 C2 C1 119.81(13) . . ?
C8 O3 Y1 95.13(8) . . ?
C2 C3 C4 120.71(14) . . ?
C2 C3 H3 119.6 . . ?
C4 C3 H3 119.6 . . ?
C8 O4 Y1 90.31(8) . . ?
C3 C4 C5 119.59(15) . . ?
C3 C4 H4 120.2 . . ?
C5 C4 H4 120.2 . . ?
C15 O5 Y1 113.28(9) . . ?
C6 C5 C4 120.33(14) . . ?
C6 C5 H5 119.8 . . ?
C4 C5 H5 119.8 . . ?
C15 O6 Y1 173.02(10) . 3_675 ?
C15 O6 Y1 77.18(8) . . ?
Y1 O6 Y1 109.78(3) 3_675 . ?
C5 C6 C7 119.93(14) . . ?
C5 C6 H6 120.0 . . ?
C7 C6 H6 120.0 . . ?
C22 O7 Y1 133.48(9) . . ?
C6 C7 C2 120.60(14) . . ?
C6 C7 H7 119.7 . . ?
C2 C7 H7 119.7 . . ?
Y1 O8 H1O 128.6(16) . . ?
Y1 O8 H2O 122.0(10) . . ?
H1O O8 H2O 108.8(18) . . ?
O3 C8 O4 120.15(12) . . ?
O3 C8 C9 119.34(12) . . ?
O4 C8 C9 120.50(13) . . ?
O3 C8 Y1 57.89(7) . . ?
O4 C8 Y1 62.39(7) . . ?
C9 C8 Y1 174.97(10) . . ?
C14 C9 C10 119.63(13) . . ?
C14 C9 C8 121.28(12) . . ?
C10 C9 C8 119.04(13) . . ?
C9 C10 C11 120.07(14) . . ?
C9 C10 H10 120.0 . . ?
C11 C10 H10 120.0 . . ?
C12 C11 C10 119.94(14) . . ?
C12 C11 H11 120.0 . . ?
C10 C11 H11 120.0 . . ?
C11 C12 C13 120.39(14) . . ?
C11 C12 H12 119.8 . . ?
C13 C12 H12 119.8 . . ?
C14 C13 C12 119.74(15) . . ?
C14 C13 H13 120.1 . . ?
C12 C13 H13 120.1 . . ?
C9 C14 C13 120.22(13) . . ?
C9 C14 H14 119.9 . . ?
C13 C14 H14 119.9 . . ?
O5 C15 O6 122.47(13) . . ?
O5 C15 C16 117.93(13) . . ?
O6 C15 C16 119.58(13) . . ?
C17 C16 C21 119.06(13) . . ?
C17 C16 C15 119.21(12) . . ?
C21 C16 C15 121.66(14) . . ?
C16 C17 C18 120.68(14) . . ?
C16 C17 H17 119.7 . . ?
C18 C17 H17 119.7 . . ?
C19 C18 C17 119.34(15) . . ?
C19 C18 H18 120.3 . . ?
C17 C18 H18 120.3 . . ?
C20 C19 C18 120.51(14) . . ?
C20 C19 H19 119.7 . . ?
C18 C19 H19 119.7 . . ?
C19 C20 C21 120.19(14) . . ?
C19 C20 H20 119.9 . . ?
C21 C20 H20 119.9 . . ?
C20 C21 C16 120.10(15) . . ?
C20 C21 H21 120.0 . . ?
C16 C21 H21 120.0 . . ?
O7 C22 N1 123.86(14) . . ?
O7 C22 H22 118.1 . . ?
N1 C22 H22 118.1 . . ?
N1 C23 H23A 109.5 . . ?
N1 C23 H23B 109.5 . . ?
H23A C23 H23B 109.5 . . ?
N1 C23 H23C 109.5 . . ?
H23A C23 H23C 109.5 . . ?
H23B C23 H23C 109.5 . . ?
N1 C23 H23D 109.5 . . ?
H23A C23 H23D 141.1 . . ?
H23B C23 H23D 56.3 . . ?
H23C C23 H23D 56.3 . . ?
N1 C23 H23E 109.5 . . ?
H23A C23 H23E 56.3 . . ?
H23B C23 H23E 141.1 . . ?
H23C C23 H23E 56.3 . . ?
H23D C23 H23E 109.5 . . ?
N1 C23 H23F 109.5 . . ?
H23A C23 H23F 56.3 . . ?
H23B C23 H23F 56.3 . . ?
H23C C23 H23F 141.1 . . ?
H23D C23 H23F 109.5 . . ?
H23E C23 H23F 109.5 . . ?
N1 C24 H24A 109.5 . . ?
N1 C24 H24B 109.5 . . ?
H24A C24 H24B 109.5 . . ?
N1 C24 H24C 109.5 . . ?
H24A C24 H24C 109.5 . . ?
H24B C24 H24C 109.5 . . ?
N1 C24 H24D 109.5 . . ?
H24A C24 H24D 141.1 . . ?
H24B C24 H24D 56.3 . . ?
H24C C24 H24D 56.3 . . ?
N1 C24 H24E 109.5 . . ?
H24A C24 H24E 56.3 . . ?
H24B C24 H24E 141.1 . . ?
H24C C24 H24E 56.3 . . ?
H24D C24 H24E 109.5 . . ?
N1 C24 H24F 109.5 . . ?
H24A C24 H24F 56.3 . . ?
H24B C24 H24F 56.3 . . ?
H24C C24 H24F 141.1 . . ?
H24D C24 H24F 109.5 . . ?
H24E C24 H24F 109.5 . . ?

loop_
_geom_bond_atom_site_label_1
_geom_bond_atom_site_label_2
_geom_bond_distance
_geom_bond_site_symmetry_2
_geom_bond_publ_flag
Y1 O6 2.2604(10) 3_675 ?
Y1 O7 2.2970(10) . ?
Y1 O8 2.3250(10) . ?
Y1 O2 2.3415(9) . ?
Y1 O5 2.3419(9) . ?
Y1 O3 2.3558(9) . ?
Y1 O4 2.4546(9) . ?
Y1 O1 2.5537(9) . ?
Y1 C8 2.7701(14) . ?
Y1 C1 2.8124(15) . ?
Y1 O6 3.0857(10) . ?
Y1 Y1 4.3990(4) 3_675 ?
O1 C1 1.2598(16) . ?
N1 C22 1.3198(17) . ?
N1 C24 1.4575(17) . ?
N1 C23 1.4595(18) . ?
C1 O2 1.2713(16) . ?
C1 C2 1.4995(19) . ?
C2 C3 1.3798(18) . ?
C2 C7 1.3923(18) . ?
O3 C8 1.2618(15) . ?
C3 C4 1.3825(19) . ?
C3 H3 0.9300 . ?
O4 C8 1.2707(15) . ?
C4 C5 1.383(2) . ?
C4 H4 0.9300 . ?
O5 C15 1.2567(15) . ?
C5 C6 1.371(2) . ?
C5 H5 0.9300 . ?
O6 C15 1.2651(16) . ?
O6 Y1 2.2604(10) 3_675 ?
C6 C7 1.3771(19) . ?
C6 H6 0.9300 . ?
O7 C22 1.2356(16) . ?
C7 H7 0.9300 . ?
O8 H1O 0.75(2) . ?
O8 H2O 0.830(15) . ?
C8 C9 1.4985(18) . ?
C9 C14 1.3832(19) . ?
C9 C10 1.3878(18) . ?
C10 C11 1.3883(19) . ?
C10 H10 0.9300 . ?
C11 C12 1.372(2) . ?
C11 H11 0.9300 . ?
C12 C13 1.387(2) . ?
C12 H12 0.9300 . ?
C13 C14 1.3842(19) . ?
C13 H13 0.9300 . ?
C14 H14 0.9300 . ?
C15 C16 1.4964(18) . ?
C16 C17 1.3821(18) . ?
C16 C21 1.3950(18) . ?
C17 C18 1.3914(18) . ?
C17 H17 0.9300 . ?
C18 C19 1.381(2) . ?
C18 H18 0.9300 . ?
C19 C20 1.373(2) . ?
C19 H19 0.9300 . ?
C20 C21 1.3839(19) . ?
C20 H20 0.9300 . ?
C21 H21 0.9300 . ?
C22 H22 0.9300 . ?
C23 H23A 0.9600 . ?
C23 H23B 0.9600 . ?
C23 H23C 0.9600 . ?
C23 H23D 0.9600 . ?
C23 H23E 0.9600 . ?
C23 H23F 0.9600 . ?
C24 H24A 0.9600 . ?
C24 H24B 0.9600 . ?
C24 H24C 0.9600 . ?
C24 H24D 0.9600 . ?
C24 H24E 0.9600 . ?
C24 H24F 0.9600 . ?

loop_
_geom_hbond_atom_site_label_D
_geom_hbond_atom_site_label_H
_geom_hbond_atom_site_label_A
_geom_hbond_distance_DH
_geom_hbond_distance_HA
_geom_hbond_distance_DA
_geom_hbond_angle_DHA
_geom_hbond_site_symmetry_A
O8 H1O O4 0.75(2) 1.98(2) 2.7249(15) 173(2) 3_665
O8 H2O O2 0.830(15) 1.922(16) 2.7221(15) 161.6(15) 3_675
C22 H22 O1 0.93 2.59 3.1898(17) 122.9 .
